data_7052189
loop_
_publ_author_name
'Ghazzali, Mohamed'
'Langer, Vratislav'
'Lopes, Cesar'
'Eriksson, Anders'
'\"Ohrstr\"om, Lars'

_publ_section_title
;
 Syntheses, crystal structures, optical limiting properties, and DFT
 calculations of three thiophene-2-aldazine Schiff base derivatives
;
_journal_issue 10
_journal_name_full 'New Journal of Chemistry'
_journal_page_first 1777
_journal_paper_doi 10.1039/b704009a
_journal_volume 31
_journal_year 2007
_chemical_formula_moiety 'C10 H6 Br2 N2 S2'
_chemical_formula_sum 'C10 H6 Br2 N2 S2'
_chemical_formula_weight 378.11
_chemical_name_systematic
;
?
;
_space_group_IT_number 14
_symmetry_cell_setting monoclinic
_symmetry_space_group_name_Hall '-P 2ybc'
_symmetry_space_group_name_H-M 'P 1 21/c 1'
_atom_sites_solution_hydrogens geom
_atom_sites_solution_primary direct
_atom_sites_solution_secondary difmap
_audit_creation_method SHELXL-97
_cell_angle_alpha 90.00
_cell_angle_beta 97.484(1)
_cell_angle_gamma 90.00
_cell_formula_units_Z 4
_cell_length_a 4.5456(2)
_cell_length_b 26.9807(13)
_cell_length_c 10.0137(5)
_cell_measurement_reflns_used 10508
_cell_measurement_temperature 173(2)
_cell_measurement_theta_max 33.01
_cell_measurement_theta_min 2.19
_cell_volume 1217.65(10)
_computing_cell_refinement 'Bruker SMART'
_computing_data_collection 'Bruker SMART'
_computing_data_reduction 'Bruker SAINT'
_computing_publication_material 'Bruker SHELXTL'
_computing_structure_refinement 'SHELXL-97 (Sheldrick, 1997)'
_computing_structure_solution 'SHELXS-97 (Sheldrick, 1990)'
_diffrn_ambient_temperature 173(2)
_diffrn_measured_fraction_theta_full 1.000
_diffrn_measured_fraction_theta_max 0.959
_diffrn_measurement_device_type 'CCD area detector'
_diffrn_measurement_method 'omega scans'
_diffrn_radiation_monochromator graphite
_diffrn_radiation_source 'fine-focus sealed tube'
_diffrn_radiation_type MoK\a
_diffrn_radiation_wavelength 0.71073
_diffrn_reflns_av_R_equivalents 0.0359
_diffrn_reflns_av_sigmaI/netI 0.0285
_diffrn_reflns_limit_h_max 6
_diffrn_reflns_limit_h_min -6
_diffrn_reflns_limit_k_max 40
_diffrn_reflns_limit_k_min -40
_diffrn_reflns_limit_l_max 14
_diffrn_reflns_limit_l_min -15
_diffrn_reflns_number 21672
_diffrn_reflns_theta_full 30.00
_diffrn_reflns_theta_max 33.03
_diffrn_reflns_theta_min 2.19
_diffrn_standards_decay_% 0
_diffrn_standards_number 0
_exptl_absorpt_coefficient_mu 6.971
_exptl_absorpt_correction_T_max 0.8732
_exptl_absorpt_correction_T_min 0.0602
_exptl_absorpt_correction_type multi-scan
_exptl_absorpt_process_details SADABS
_exptl_crystal_colour yellow
_exptl_crystal_density_diffrn 2.063
_exptl_crystal_density_method 'not measured'
_exptl_crystal_description plate
_exptl_crystal_F_000 728
_exptl_crystal_size_max 0.92
_exptl_crystal_size_mid 0.19
_exptl_crystal_size_min 0.02
_refine_diff_density_max 1.347
_refine_diff_density_min -0.371
_refine_diff_density_rms 0.101
_refine_ls_extinction_method none
_refine_ls_goodness_of_fit_ref 0.988
_refine_ls_hydrogen_treatment constr
_refine_ls_matrix_type full
_refine_ls_number_parameters 151
_refine_ls_number_reflns 4395
_refine_ls_number_restraints 0
_refine_ls_restrained_S_all 0.988
_refine_ls_R_factor_all 0.0416
_refine_ls_R_factor_gt 0.0304
_refine_ls_shift/su_max 0.006
_refine_ls_shift/su_mean 0.000
_refine_ls_structure_factor_coef Fsqd
_refine_ls_weighting_details 'calc w=1/[\s^2^(Fo^2^)+(0.0412P)^2^+0.8675P] where P=(Fo^2^+2Fc^2^)/3'
_refine_ls_weighting_scheme calc
_refine_ls_wR_factor_gt 0.0730
_refine_ls_wR_factor_ref 0.0779
_reflns_number_gt 3614
_reflns_number_total 4395
_reflns_threshold_expression >2sigma(I)
_cod_data_source_file b704009a.txt
_cod_data_source_block m
_cod_original_sg_symbol_H-M 'P 21/c'
_cod_database_code 7052189

loop_
_symmetry_equiv_pos_as_xyz
'x, y, z'
'-x, y+1/2, -z+1/2'
'-x, -y, -z'
'x, -y-1/2, z-1/2'

loop_
_atom_site_label
_atom_site_type_symbol
_atom_site_fract_x
_atom_site_fract_y
_atom_site_fract_z
_atom_site_U_iso_or_equiv
_atom_site_adp_type
_atom_site_occupancy
_atom_site_symmetry_multiplicity
_atom_site_calc_flag
_atom_site_refinement_flags
_atom_site_disorder_assembly
_atom_site_disorder_group
BrA Br -1.25967(5) 1.001930(8) 0.26831(3) 0.03539(7) Uani 1 1 d . . .
S1A S -0.90086(12) 0.89636(2) 0.00017(5) 0.02590(10) Uani 1 1 d . . .
N1A N -0.4343(3) 0.81965(6) 0.11678(17) 0.0215(3) Uani 1 1 d . . .
C1A C -0.5298(4) 0.84853(7) 0.2034(2) 0.0224(4) Uani 1 1 d . . .
H1A H -0.4506 0.8454 0.2956 0.031(7) Uiso 1 1 calc R . .
C2A C -0.7538(4) 0.88565(8) 0.1653(2) 0.0230(4) Uani 1 1 d . . .
C3A C -0.8680(5) 0.91803(8) 0.2511(2) 0.0251(4) Uani 1 1 d . . .
H3A H -0.8151 0.9181 0.3461 0.030(7) Uiso 1 1 calc R . .
C4A C -1.0744(4) 0.95125(7) 0.1806(2) 0.0256(4) Uani 1 1 d . . .
C5A C -1.1164(5) 0.94409(8) 0.0451(2) 0.0279(4) Uani 1 1 d . . .
H5A H -1.2477 0.9630 -0.0165 0.035(7) Uiso 1 1 calc R . .
BrB Br 0.62747(5) 0.600475(8) 0.08428(2) 0.02794(6) Uani 1 1 d . . .
S1B S 0.25230(11) 0.718374(19) 0.30805(5) 0.02234(10) Uani 1 1 d . . .
N1B N -0.2129(4) 0.78781(6) 0.17824(17) 0.0218(3) Uani 1 1 d . . .
C1B C -0.1267(4) 0.75636(7) 0.09492(19) 0.0202(3) Uani 1 1 d . . .
H1B H -0.2119 0.7567 0.0031 0.034(7) Uiso 1 1 calc R . .
C2B C 0.0998(4) 0.72050(7) 0.14124(18) 0.0187(3) Uani 1 1 d . . .
C3B C 0.2153(4) 0.68437(7) 0.06682(19) 0.0200(3) Uani 1 1 d . . .
H3B H 0.1602 0.6795 -0.0271 0.031(7) Uiso 1 1 calc R . .
C4B C 0.4276(4) 0.65519(7) 0.14817(19) 0.0198(3) Uani 1 1 d . . .
C5B C 0.4718(4) 0.66914(8) 0.27961(19) 0.0227(4) Uani 1 1 d . . .
H5B H 0.6072 0.6535 0.3469 0.044(8) Uiso 1 1 calc R . .

loop_
_atom_site_aniso_label
_atom_site_aniso_U_11
_atom_site_aniso_U_22
_atom_site_aniso_U_33
_atom_site_aniso_U_23
_atom_site_aniso_U_13
_atom_site_aniso_U_12
BrA 0.03215(12) 0.02322(11) 0.05170(15) -0.00655(9) 0.00882(10) 0.00448(8)
S1A 0.0249(2) 0.0249(2) 0.0274(2) -0.00034(18) 0.00152(18) 0.00123(18)
N1A 0.0175(7) 0.0205(7) 0.0261(8) 0.0037(6) 0.0018(6) 0.0018(6)
C1A 0.0187(8) 0.0218(9) 0.0267(9) 0.0018(7) 0.0027(7) 0.0000(6)
C2A 0.0183(8) 0.0223(9) 0.0284(9) 0.0005(7) 0.0029(7) -0.0005(7)
C3A 0.0245(9) 0.0205(9) 0.0307(10) -0.0016(7) 0.0053(7) 0.0005(7)
C4A 0.0203(8) 0.0180(8) 0.0387(11) -0.0010(8) 0.0047(8) 0.0006(7)
C5A 0.0228(9) 0.0228(9) 0.0370(11) 0.0012(8) -0.0004(8) 0.0015(7)
BrB 0.02676(11) 0.02027(10) 0.03753(12) 0.00014(8) 0.00695(8) 0.00359(7)
S1B 0.0220(2) 0.0265(2) 0.01838(19) -0.00057(17) 0.00191(16) 0.00148(17)
N1B 0.0182(7) 0.0225(8) 0.0247(8) 0.0036(6) 0.0025(6) 0.0021(6)
C1B 0.0173(7) 0.0217(9) 0.0217(8) 0.0029(7) 0.0027(6) -0.0004(6)
C2B 0.0167(7) 0.0202(8) 0.0189(8) 0.0022(6) 0.0016(6) -0.0009(6)
C3B 0.0191(8) 0.0210(8) 0.0195(8) 0.0009(6) 0.0011(6) -0.0016(6)
C4B 0.0170(7) 0.0190(8) 0.0240(8) 0.0011(6) 0.0040(6) -0.0005(6)
C5B 0.0196(8) 0.0244(9) 0.0233(8) 0.0040(7) -0.0005(6) 0.0009(7)

loop_
_atom_type_symbol
_atom_type_description
_atom_type_scat_dispersion_real
_atom_type_scat_dispersion_imag
_atom_type_scat_source
C C 0.0033 0.0016 'International Tables Vol C Tables 4.2.6.8 and 6.1.1.4'
H H 0.0000 0.0000 'International Tables Vol C Tables 4.2.6.8 and 6.1.1.4'
N N 0.0061 0.0033 'International Tables Vol C Tables 4.2.6.8 and 6.1.1.4'
S S 0.1246 0.1234 'International Tables Vol C Tables 4.2.6.8 and 6.1.1.4'
Br Br -0.2901 2.4595 'International Tables Vol C Tables 4.2.6.8 and 6.1.1.4'

loop_
_geom_angle_atom_site_label_1
_geom_angle_atom_site_label_2
_geom_angle_atom_site_label_3
_geom_angle
_geom_angle_site_symmetry_1
_geom_angle_site_symmetry_3
_geom_angle_publ_flag
C5A S1A C2A 92.16(11) . . ?
C1A N1A N1B 111.23(16) . . ?
N1A C1A C2A 122.12(18) . . ?
N1A C1A H1A 118.9 . . ?
C2A C1A H1A 118.9 . . ?
C3A C2A C1A 125.92(19) . . ?
C3A C2A S1A 111.22(15) . . ?
C1A C2A S1A 122.80(16) . . ?
C2A C3A C4A 111.7(2) . . ?
C2A C3A H3A 124.1 . . ?
C4A C3A H3A 124.1 . . ?
C5A C4A C3A 113.88(19) . . ?
C5A C4A BrA 123.77(16) . . ?
C3A C4A BrA 122.30(17) . . ?
C4A C5A S1A 111.00(16) . . ?
C4A C5A H5A 124.5 . . ?
S1A C5A H5A 124.5 . . ?
C5B S1B C2B 91.96(9) . . ?
C1B N1B N1A 112.40(16) . . ?
N1B C1B C2B 119.87(17) . . ?
N1B C1B H1B 120.1 . . ?
C2B C1B H1B 120.1 . . ?
C3B C2B C1B 127.48(17) . . ?
C3B C2B S1B 111.63(14) . . ?
C1B C2B S1B 120.87(14) . . ?
C2B C3B C4B 111.24(17) . . ?
C2B C3B H3B 124.4 . . ?
C4B C3B H3B 124.4 . . ?
C5B C4B C3B 114.00(17) . . ?
C5B C4B BrB 121.86(15) . . ?
C3B C4B BrB 124.12(14) . . ?
C4B C5B S1B 111.17(14) . . ?
C4B C5B H5B 124.4 . . ?
S1B C5B H5B 124.4 . . ?

loop_
_geom_bond_atom_site_label_1
_geom_bond_atom_site_label_2
_geom_bond_distance
_geom_bond_site_symmetry_2
_geom_bond_publ_flag
BrA C4A 1.882(2) . ?
S1A C5A 1.713(2) . ?
S1A C2A 1.725(2) . ?
N1A C1A 1.283(3) . ?
N1A N1B 1.403(2) . ?
C1A C2A 1.444(3) . ?
C1A H1A 0.9500 . ?
C2A C3A 1.374(3) . ?
C3A C4A 1.418(3) . ?
C3A H3A 0.9500 . ?
C4A C5A 1.359(3) . ?
C5A H5A 0.9500 . ?
BrB C4B 1.8884(19) . ?
S1B C5B 1.707(2) . ?
S1B C2B 1.7240(19) . ?
N1B C1B 1.286(3) . ?
C1B C2B 1.445(3) . ?
C1B H1B 0.9500 . ?
C2B C3B 1.372(3) . ?
C3B C4B 1.417(3) . ?
C3B H3B 0.9500 . ?
C4B C5B 1.358(3) . ?
C5B H5B 0.9500 . ?

loop_
_geom_torsion_atom_site_label_1
_geom_torsion_atom_site_label_2
_geom_torsion_atom_site_label_3
_geom_torsion_atom_site_label_4
_geom_torsion
_geom_torsion_site_symmetry_1
_geom_torsion_site_symmetry_2
_geom_torsion_site_symmetry_3
_geom_torsion_site_symmetry_4
_geom_torsion_publ_flag
N1B N1A C1A C2A 178.56(17) . . . . ?
N1A C1A C2A C3A -179.9(2) . . . . ?
N1A C1A C2A S1A -2.9(3) . . . . ?
C5A S1A C2A C3A -0.12(17) . . . . ?
C5A S1A C2A C1A -177.52(18) . . . . ?
C1A C2A C3A C4A 177.26(19) . . . . ?
S1A C2A C3A C4A 0.0(2) . . . . ?
C2A C3A C4A C5A 0.2(3) . . . . ?
C2A C3A C4A BrA -177.53(15) . . . . ?
C3A C4A C5A S1A -0.3(2) . . . . ?
BrA C4A C5A S1A 177.41(11) . . . . ?
C2A S1A C5A C4A 0.26(17) . . . . ?
C1A N1A N1B C1B 175.88(17) . . . . ?
N1A N1B C1B C2B -179.73(16) . . . . ?
N1B C1B C2B C3B 179.51(19) . . . . ?
N1B C1B C2B S1B 1.3(3) . . . . ?
C5B S1B C2B C3B -0.01(15) . . . . ?
C5B S1B C2B C1B 178.48(16) . . . . ?
C1B C2B C3B C4B -178.14(18) . . . . ?
S1B C2B C3B C4B 0.2(2) . . . . ?
C2B C3B C4B C5B -0.4(2) . . . . ?
C2B C3B C4B BrB 177.97(14) . . . . ?
C3B C4B C5B S1B 0.4(2) . . . . ?
BrB C4B C5B S1B -178.02(10) . . . . ?
C2B S1B C5B C4B -0.21(16) . . . . ?

loop_
_cod_related_entry_id
_cod_related_entry_database
_cod_related_entry_code
1 ChemSpider 21189103
